data_7042075
loop_
_publ_author_name
'Moore, James T.'
'Smith, Nicholas E.'
'Lu, Connie C.'

_publ_section_title
;
 Structure and dynamic NMR behavior of rhodium complexes supported by
 Lewis acidic group 13 metallatranes.
;
_journal_issue 17
_journal_name_full 'Dalton transactions (Cambridge, England : 2003)'
_journal_page_first 5689
_journal_page_last 5701
_journal_paper_doi 10.1039/c6dt04769f
_journal_volume 46
_journal_year 2017
_chemical_formula_moiety 'C39 H60 Cl Ga N4 P3 Rh, 0.5(C6 H6)'
_chemical_formula_sum 'C42 H63 Cl Ga N4 P3 Rh'
_chemical_formula_weight 924.95
_chemical_name_common 14251_Complex-2-Cl
_chemical_properties_physical ', Air-sensitive,Moisture-sensitive'
_space_group_crystal_system monoclinic
_space_group_IT_number 14
_space_group_name_Hall '-P 2yn'
_space_group_name_H-M_alt 'P 1 21/n 1'
_symmetry_space_group_name_Hall '-P 2yn'
_symmetry_space_group_name_H-M 'P 1 21/n 1'
_atom_sites_solution_hydrogens geom
_audit_creation_method SHELXL-2014/7
_audit_update_record
;
2016-12-16 deposited with the CCDC.
2017-02-15 downloaded from the CCDC.
;
_cell_angle_alpha 90
_cell_angle_beta 108.349(2)
_cell_angle_gamma 90
_cell_formula_units_Z 4
_cell_length_a 12.2670(19)
_cell_length_b 26.703(4)
_cell_length_c 13.837(2)
_cell_measurement_reflns_used 3317
_cell_measurement_temperature 173(2)
_cell_measurement_theta_max 21.612
_cell_measurement_theta_min 2.175
_cell_volume 4302.1(11)
_computing_cell_refinement 'SAINT, Bruker'
_computing_data_collection 'APEX2, Bruker'
_computing_data_reduction 'SAINT, Bruker'
_computing_molecular_graphics 'Shelxle-2014 (Sheldrick, 2014)'
_computing_structure_refinement 'SHELXL-2014/7 (Sheldrick, 2014)'
_computing_structure_solution 'SHELXS-97 (Sheldrick, 2008)'
_diffrn_ambient_temperature 173(2)
_diffrn_measured_fraction_theta_full 0.999
_diffrn_measured_fraction_theta_max 0.995
_diffrn_measurement_device_type 'Bruker APEX-II CCD'
_diffrn_measurement_method 'area detector, omega scans per phi'
_diffrn_radiation_type MoK\a
_diffrn_radiation_wavelength 0.71073
_diffrn_reflns_av_R_equivalents 0.1119
_diffrn_reflns_av_unetI/netI 0.0959
_diffrn_reflns_Laue_measured_fraction_full 0.999
_diffrn_reflns_Laue_measured_fraction_max 0.995
_diffrn_reflns_limit_h_max 14
_diffrn_reflns_limit_h_min -14
_diffrn_reflns_limit_k_max 32
_diffrn_reflns_limit_k_min -32
_diffrn_reflns_limit_l_max 16
_diffrn_reflns_limit_l_min -16
_diffrn_reflns_number 36954
_diffrn_reflns_point_group_measured_fraction_full 0.999
_diffrn_reflns_point_group_measured_fraction_max 0.995
_diffrn_reflns_theta_full 25.242
_diffrn_reflns_theta_max 25.782
_diffrn_reflns_theta_min 1.525
_diffrn_source 'normal focus-sealed tube'
_exptl_absorpt_coefficient_mu 1.218
_exptl_absorpt_correction_type multi-scan
_exptl_absorpt_process_details 'SADABS, R. Blessing, 1995'
_exptl_crystal_colour red
_exptl_crystal_density_diffrn 1.428
_exptl_crystal_density_method 'not measured'
_exptl_crystal_description block
_exptl_crystal_F_000 1924
_exptl_crystal_recrystallization_method 'Re-crystallisation from solvent: Benzene, Hexanes'
_exptl_crystal_size_max 0.300
_exptl_crystal_size_mid 0.200
_exptl_crystal_size_min 0.100
_exptl_transmission_factor_max 0.7453
_exptl_transmission_factor_min 0.5464
_refine_diff_density_max 0.773
_refine_diff_density_min -1.066
_refine_diff_density_rms 0.119
_refine_ls_extinction_method none
_refine_ls_goodness_of_fit_ref 1.001
_refine_ls_hydrogen_treatment constr
_refine_ls_matrix_type full
_refine_ls_number_parameters 478
_refine_ls_number_reflns 8209
_refine_ls_number_restraints 36
_refine_ls_restrained_S_all 1.003
_refine_ls_R_factor_all 0.0962
_refine_ls_R_factor_gt 0.0492
_refine_ls_shift/su_max 0.001
_refine_ls_shift/su_mean 0.000
_refine_ls_structure_factor_coef Fsqd
_refine_ls_weighting_details 'w=1/[\s^2^(Fo^2^)+(0.0440P)^2^+0.7508P] where P=(Fo^2^+2Fc^2^)/3'
_refine_ls_weighting_scheme calc
_refine_ls_wR_factor_gt 0.0987
_refine_ls_wR_factor_ref 0.1176
_reflns_Friedel_coverage 0.000
_reflns_number_gt 5294
_reflns_number_total 8209
_reflns_threshold_expression 'I > 2\s(I)'
_cod_data_source_file c6dt04769f2.cif
_cod_data_source_block 14251_Complex-2-Cl
_cod_depositor_comments 'Adding full bibliography for 7042071--7042076.cif.'
_cod_original_cell_volume 4302.0(12)
_cod_database_code 7042075
_shelx_shelxl_version_number 2014/7
_shelx_space_group_comment
;
The symmetry employed for this shelxl refinement is uniquely defined
by the following loop, which should always be used as a source of
symmetry information in preference to the above space-group names.
They are only intended as comments.
;
_shelx_estimated_absorpt_t_min 0.711
_shelx_estimated_absorpt_t_max 0.888

loop_
_space_group_symop_operation_xyz
'x, y, z'
'-x+1/2, y+1/2, -z+1/2'
'-x, -y, -z'
'x-1/2, -y-1/2, z-1/2'

loop_
_atom_site_label
_atom_site_type_symbol
_atom_site_fract_x
_atom_site_fract_y
_atom_site_fract_z
_atom_site_U_iso_or_equiv
_atom_site_adp_type
_atom_site_occupancy
_atom_site_site_symmetry_order
_atom_site_calc_flag
_atom_site_refinement_flags_posn
_atom_site_refinement_flags_adp
_atom_site_refinement_flags_occupancy
_atom_site_disorder_assembly
_atom_site_disorder_group
Rh1 Rh 0.69681(3) 0.15188(2) 0.48022(3) 0.01688(12) Uani 1 1 d . . . . .
Ga1 Ga 0.81575(5) 0.11653(2) 0.64752(4) 0.01672(14) Uani 1 1 d . . . . .
Cl1 Cl 0.57299(11) 0.11573(5) 0.32425(10) 0.0320(3) Uani 1 1 d . . . . .
P1 P 0.85075(12) 0.12586(5) 0.42818(10) 0.0209(3) Uani 1 1 d . . . . .
P2 P 0.76626(11) 0.22201(5) 0.56593(10) 0.0195(3) Uani 1 1 d . . . . .
P3 P 0.54800(11) 0.13357(5) 0.55282(10) 0.0185(3) Uani 1 1 d . . . . .
N1 N 0.9594(3) 0.10089(15) 0.6250(3) 0.0211(10) Uani 1 1 d . . . . .
N2 N 0.8333(3) 0.17204(14) 0.7415(3) 0.0180(9) Uani 1 1 d . . . . .
N3 N 0.7022(3) 0.06728(15) 0.6549(3) 0.0224(10) Uani 1 1 d . . . . .
N4 N 0.9040(3) 0.07817(14) 0.7942(3) 0.0180(9) Uani 1 1 d . . . . .
C1 C 1.0246(4) 0.08271(18) 0.8034(4) 0.0190(11) Uani 1 1 d . . . . .
C2 C 1.1107(4) 0.07532(18) 0.8952(4) 0.0231(12) Uani 1 1 d . . . . .
H2 H 1.0907 0.0680 0.9547 0.028 Uiso 1 1 calc R U . . .
C3 C 1.2245(5) 0.0784(2) 0.9014(4) 0.0314(14) Uani 1 1 d . . . . .
H3 H 1.2833 0.0734 0.9645 0.038 Uiso 1 1 calc R U . . .
C4 C 1.2515(5) 0.0887(2) 0.8141(5) 0.0356(15) Uani 1 1 d . . . . .
H4 H 1.3299 0.0901 0.8172 0.043 Uiso 1 1 calc R U . . .
C5 C 1.1677(4) 0.09706(19) 0.7224(4) 0.0271(13) Uani 1 1 d . . . . .
H5 H 1.1895 0.1051 0.6642 0.033 Uiso 1 1 calc R U . . .
C6 C 1.0508(4) 0.09398(18) 0.7132(4) 0.0208(12) Uani 1 1 d . . . . .
C7 C 0.9852(4) 0.1165(2) 0.5337(4) 0.0248(12) Uani 1 1 d . . . . .
H7A H 1.0325 0.0907 0.5146 0.030 Uiso 1 1 calc R U . . .
H7B H 1.0296 0.1482 0.5473 0.030 Uiso 1 1 calc R U . . .
C8 C 0.8885(5) 0.1618(2) 0.3267(4) 0.0349(15) Uani 1 1 d . . . . .
H8 H 0.8748 0.1365 0.2709 0.042 Uiso 1 1 calc R U . . .
C9 C 1.0110(5) 0.1750(3) 0.3452(5) 0.0506(19) Uani 1 1 d . . . . .
H9A H 1.0208 0.1885 0.2825 0.076 Uiso 1 1 calc R U . . .
H9B H 1.0586 0.1451 0.3662 0.076 Uiso 1 1 calc R U . . .
H9C H 1.0344 0.2003 0.3991 0.076 Uiso 1 1 calc R U . . .
C10 C 0.8017(5) 0.2016(2) 0.2782(4) 0.0443(17) Uani 1 1 d . . . . .
H10A H 0.8166 0.2145 0.2172 0.066 Uiso 1 1 calc R U . . .
H10B H 0.8076 0.2290 0.3267 0.066 Uiso 1 1 calc R U . . .
H10C H 0.7243 0.1872 0.2592 0.066 Uiso 1 1 calc R U . . .
C11 C 0.8241(5) 0.06269(19) 0.3699(4) 0.0302(14) Uani 1 1 d . . . . .
H11 H 0.7570 0.0659 0.3065 0.036 Uiso 1 1 calc R U . . .
C12 C 0.7905(5) 0.0246(2) 0.4369(4) 0.0384(16) Uani 1 1 d . . . . .
H12A H 0.7789 -0.0082 0.4032 0.058 Uiso 1 1 calc R U . . .
H12B H 0.7191 0.0352 0.4485 0.058 Uiso 1 1 calc R U . . .
H12C H 0.8517 0.0221 0.5024 0.058 Uiso 1 1 calc R U . . .
C13 C 0.9249(5) 0.0415(2) 0.3373(5) 0.0488(18) Uani 1 1 d . . . . .
H13A H 0.9508 0.0670 0.2985 0.073 Uiso 1 1 calc R U . . .
H13B H 0.8990 0.0118 0.2947 0.073 Uiso 1 1 calc R U . . .
H13C H 0.9884 0.0324 0.3980 0.073 Uiso 1 1 calc R U . . .
C14 C 0.8677(4) 0.10798(18) 0.8673(4) 0.0185(11) Uani 1 1 d . . . . .
C15 C 0.8630(4) 0.0888(2) 0.9587(4) 0.0232(12) Uani 1 1 d . . . . .
H15 H 0.8844 0.0550 0.9763 0.028 Uiso 1 1 calc R U . . .
C16 C 0.8271(5) 0.1188(2) 1.0250(4) 0.0324(14) Uani 1 1 d . . . . .
H16 H 0.8233 0.1057 1.0876 0.039 Uiso 1 1 calc R U . . .
C17 C 0.7970(5) 0.1678(2) 0.9988(4) 0.0318(14) Uani 1 1 d . . . . .
H17 H 0.7740 0.1886 1.0446 0.038 Uiso 1 1 calc R U . . .
C18 C 0.7995(4) 0.1874(2) 0.9066(4) 0.0262(13) Uani 1 1 d . . . . .
H18 H 0.7778 0.2213 0.8898 0.031 Uiso 1 1 calc R U . . .
C19 C 0.8336(4) 0.15772(18) 0.8387(4) 0.0174(11) Uani 1 1 d . . . . .
C20 C 0.7923(4) 0.22139(18) 0.7047(4) 0.0214(12) Uani 1 1 d . . . . .
H20A H 0.8503 0.2470 0.7383 0.026 Uiso 1 1 calc R U . . .
H20B H 0.7203 0.2289 0.7199 0.026 Uiso 1 1 calc R U . . .
C21 C 0.6459(4) 0.26697(17) 0.5187(4) 0.0218(12) Uani 1 1 d . . . . .
H21 H 0.5775 0.2492 0.5268 0.026 Uiso 1 1 calc R U . . .
C22 C 0.6526(5) 0.31615(19) 0.5765(4) 0.0377(15) Uani 1 1 d . . . . .
H22A H 0.7092 0.3382 0.5618 0.057 Uiso 1 1 calc R U . . .
H22B H 0.6756 0.3094 0.6498 0.057 Uiso 1 1 calc R U . . .
H22C H 0.5771 0.3324 0.5550 0.057 Uiso 1 1 calc R U . . .
C23 C 0.6161(5) 0.2761(2) 0.4034(4) 0.0324(14) Uani 1 1 d . . . . .
H23A H 0.6089 0.2439 0.3680 0.049 Uiso 1 1 calc R U . . .
H23B H 0.6772 0.2959 0.3901 0.049 Uiso 1 1 calc R U . . .
H23C H 0.5433 0.2944 0.3787 0.049 Uiso 1 1 calc R U . . .
C24 C 0.8996(4) 0.2490(2) 0.5520(4) 0.0273(13) Uani 1 1 d . . . . .
H24 H 0.9082 0.2340 0.4886 0.033 Uiso 1 1 calc R U . . .
C25 C 1.0068(4) 0.2337(2) 0.6382(4) 0.0351(15) Uani 1 1 d . . . . .
H25A H 1.0745 0.2373 0.6157 0.053 Uiso 1 1 calc R U . . .
H25B H 0.9996 0.1988 0.6568 0.053 Uiso 1 1 calc R U . . .
H25C H 1.0150 0.2553 0.6974 0.053 Uiso 1 1 calc R U . . .
C26 C 0.9060(6) 0.3057(2) 0.5394(6) 0.070(2) Uani 1 1 d . . . . .
H26A H 0.8477 0.3161 0.4761 0.105 Uiso 1 1 calc R U . . .
H26B H 0.9824 0.3148 0.5367 0.105 Uiso 1 1 calc R U . . .
H26C H 0.8920 0.3226 0.5972 0.105 Uiso 1 1 calc R U . . .
C27 C 0.8560(4) 0.02793(18) 0.7802(4) 0.0210(12) Uani 1 1 d . . . . .
C28 C 0.9116(5) -0.01342(19) 0.8331(4) 0.0246(12) Uani 1 1 d . . . . .
H28 H 0.9883 -0.0107 0.8773 0.030 Uiso 1 1 calc R U . . .
C29 C 0.8547(5) -0.05901(19) 0.8216(4) 0.0255(13) Uani 1 1 d . . . . .
H29 H 0.8930 -0.0879 0.8560 0.031 Uiso 1 1 calc R U . . .
C30 C 0.7418(5) -0.0619(2) 0.7595(4) 0.0280(13) Uani 1 1 d . . . . .
H30 H 0.7005 -0.0923 0.7560 0.034 Uiso 1 1 calc R U . . .
C31 C 0.6879(5) -0.02107(18) 0.7022(4) 0.0252(13) Uani 1 1 d . . . . .
H31 H 0.6114 -0.0243 0.6577 0.030 Uiso 1 1 calc R U . . .
C32 C 0.7446(4) 0.02469(18) 0.7091(4) 0.0185(11) Uani 1 1 d . . . . .
C33 C 0.5859(4) 0.06740(18) 0.5837(4) 0.0209(12) Uani 1 1 d . . . . .
H33A H 0.5320 0.0518 0.6150 0.025 Uiso 1 1 calc R U . . .
H33B H 0.5828 0.0485 0.5213 0.025 Uiso 1 1 calc R U . . .
C34 C 0.4016(4) 0.12850(19) 0.4640(4) 0.0231(12) Uani 1 1 d . . . . .
H34 H 0.4082 0.1058 0.4087 0.028 Uiso 1 1 calc R U . . .
C35 C 0.3116(4) 0.1038(2) 0.5042(4) 0.0330(14) Uani 1 1 d . . . . .
H35A H 0.2419 0.0970 0.4472 0.050 Uiso 1 1 calc R U . . .
H35B H 0.2930 0.1264 0.5526 0.050 Uiso 1 1 calc R U . . .
H35C H 0.3422 0.0724 0.5384 0.050 Uiso 1 1 calc R U . . .
C36 C 0.3575(4) 0.1780(2) 0.4108(4) 0.0324(14) Uani 1 1 d . . . . .
H36A H 0.4135 0.1914 0.3804 0.049 Uiso 1 1 calc R U . . .
H36B H 0.3466 0.2020 0.4606 0.049 Uiso 1 1 calc R U . . .
H36C H 0.2841 0.1724 0.3574 0.049 Uiso 1 1 calc R U . . .
C37 C 0.5426(5) 0.15821(19) 0.6781(4) 0.0259(13) Uani 1 1 d . . . . .
H37 H 0.6220 0.1702 0.7151 0.031 Uiso 1 1 calc R U . . .
C38 C 0.5143(5) 0.1192(2) 0.7474(4) 0.0349(14) Uani 1 1 d . . . . .
H38A H 0.4387 0.1046 0.7130 0.052 Uiso 1 1 calc R U . . .
H38B H 0.5134 0.1352 0.8109 0.052 Uiso 1 1 calc R U . . .
H38C H 0.5726 0.0927 0.7627 0.052 Uiso 1 1 calc R U . . .
C39 C 0.4643(5) 0.2039(2) 0.6684(4) 0.0377(15) Uani 1 1 d . . . . .
H39A H 0.4794 0.2279 0.6205 0.057 Uiso 1 1 calc R U . . .
H39B H 0.4797 0.2198 0.7352 0.057 Uiso 1 1 calc R U . . .
H39C H 0.3839 0.1933 0.6433 0.057 Uiso 1 1 calc R U . . .
C40 C 0.4942(17) 0.0081(6) 1.0801(16) 0.052(3) Uani 0.5 1 d G U P A -1
H40 H 0.4855 0.0184 1.1429 0.062 Uiso 0.5 1 calc R U P A -1
C41 C 0.5668(17) 0.0344(6) 1.0389(16) 0.055(3) Uani 0.5 1 d G U P A -1
H41 H 0.6076 0.0628 1.0736 0.066 Uiso 0.5 1 calc R U P A -1
C42 C 0.5795(17) 0.0194(6) 0.9469(16) 0.051(3) Uani 0.5 1 d G U P A -1
H42 H 0.6291 0.0374 0.9187 0.061 Uiso 0.5 1 calc R U P A -1
C43 C 0.5197(18) -0.0221(6) 0.8961(16) 0.052(3) Uani 0.5 1 d G U P A -1
H43 H 0.5284 -0.0324 0.8332 0.062 Uiso 0.5 1 calc R U P A -1
C44 C 0.4472(17) -0.0485(6) 0.9373(16) 0.055(3) Uani 0.5 1 d G U P A -1
H44 H 0.4064 -0.0768 0.9026 0.066 Uiso 0.5 1 calc R U P A -1
C45 C 0.4345(17) -0.0334(6) 1.0293(16) 0.051(3) Uani 0.5 1 d G U P A -1
H45 H 0.3849 -0.0514 1.0574 0.061 Uiso 0.5 1 calc R U P A -1

loop_
_atom_site_aniso_label
_atom_site_aniso_U_11
_atom_site_aniso_U_22
_atom_site_aniso_U_33
_atom_site_aniso_U_23
_atom_site_aniso_U_13
_atom_site_aniso_U_12
Rh1 0.0235(2) 0.0158(2) 0.0108(2) 0.00005(18) 0.00463(17) 0.00075(18)
Ga1 0.0232(3) 0.0154(3) 0.0110(3) 0.0009(2) 0.0047(2) 0.0005(2)
Cl1 0.0277(8) 0.0404(9) 0.0270(8) -0.0134(7) 0.0074(6) -0.0074(6)
P1 0.0296(8) 0.0211(8) 0.0139(7) 0.0023(6) 0.0095(6) 0.0041(6)
P2 0.0265(8) 0.0160(7) 0.0138(7) 0.0007(6) 0.0031(6) 0.0000(6)
P3 0.0224(8) 0.0181(7) 0.0143(7) 0.0008(6) 0.0048(6) 0.0006(6)
N1 0.024(2) 0.026(2) 0.013(2) 0.0083(19) 0.006(2) 0.0025(19)
N2 0.030(2) 0.015(2) 0.008(2) -0.0010(18) 0.0039(19) -0.0007(18)
N3 0.027(3) 0.019(2) 0.018(2) 0.0045(19) 0.002(2) 0.0010(19)
N4 0.026(2) 0.015(2) 0.015(2) 0.0039(18) 0.0076(19) 0.0008(18)
C1 0.016(3) 0.017(3) 0.022(3) -0.003(2) 0.004(2) 0.000(2)
C2 0.029(3) 0.022(3) 0.016(3) 0.005(2) 0.005(3) 0.004(2)
C3 0.033(4) 0.033(3) 0.023(3) 0.003(3) 0.002(3) 0.000(3)
C4 0.022(3) 0.041(4) 0.042(4) -0.001(3) 0.008(3) 0.001(3)
C5 0.026(3) 0.031(3) 0.026(3) 0.000(3) 0.011(3) 0.001(2)
C6 0.028(3) 0.018(3) 0.016(3) 0.002(2) 0.006(2) 0.004(2)
C7 0.026(3) 0.034(3) 0.015(3) 0.004(2) 0.008(2) 0.004(2)
C8 0.044(4) 0.034(4) 0.035(4) 0.017(3) 0.026(3) 0.013(3)
C9 0.037(4) 0.075(5) 0.044(4) 0.036(4) 0.019(3) 0.007(3)
C10 0.046(4) 0.059(4) 0.026(3) 0.023(3) 0.009(3) 0.007(3)
C11 0.044(4) 0.026(3) 0.025(3) -0.002(3) 0.017(3) 0.002(3)
C12 0.064(4) 0.025(3) 0.032(4) -0.004(3) 0.024(3) 0.003(3)
C13 0.069(5) 0.035(4) 0.057(5) -0.012(3) 0.039(4) 0.003(3)
C14 0.019(3) 0.022(3) 0.013(3) -0.006(2) 0.004(2) -0.004(2)
C15 0.030(3) 0.023(3) 0.015(3) 0.004(2) 0.004(2) -0.002(2)
C16 0.043(4) 0.033(3) 0.023(3) 0.002(3) 0.014(3) -0.001(3)
C17 0.046(4) 0.036(3) 0.014(3) -0.011(3) 0.011(3) -0.003(3)
C18 0.038(3) 0.023(3) 0.020(3) 0.001(2) 0.011(3) 0.000(3)
C19 0.019(3) 0.019(3) 0.012(3) -0.002(2) 0.002(2) -0.001(2)
C20 0.029(3) 0.018(3) 0.014(3) 0.000(2) 0.002(2) 0.000(2)
C21 0.028(3) 0.013(3) 0.023(3) -0.003(2) 0.005(2) 0.002(2)
C22 0.060(4) 0.021(3) 0.026(3) -0.005(3) 0.006(3) 0.009(3)
C23 0.040(4) 0.030(3) 0.022(3) 0.001(3) 0.002(3) 0.012(3)
C24 0.032(3) 0.032(3) 0.014(3) 0.003(2) 0.002(3) -0.006(3)
C25 0.032(3) 0.036(4) 0.037(4) 0.003(3) 0.010(3) -0.005(3)
C26 0.045(4) 0.043(4) 0.106(7) 0.038(4) 0.000(4) -0.016(3)
C27 0.034(3) 0.019(3) 0.011(3) 0.004(2) 0.008(2) 0.001(2)
C28 0.026(3) 0.029(3) 0.013(3) 0.001(2) -0.003(2) 0.001(2)
C29 0.042(4) 0.018(3) 0.014(3) 0.011(2) 0.006(3) 0.002(2)
C30 0.039(4) 0.022(3) 0.019(3) 0.007(2) 0.003(3) -0.004(3)
C31 0.029(3) 0.022(3) 0.020(3) 0.004(2) 0.001(3) -0.004(2)
C32 0.025(3) 0.020(3) 0.012(3) 0.000(2) 0.008(2) 0.003(2)
C33 0.026(3) 0.020(3) 0.016(3) -0.001(2) 0.005(2) 0.000(2)
C34 0.021(3) 0.025(3) 0.020(3) 0.001(2) 0.002(2) 0.001(2)
C35 0.022(3) 0.042(4) 0.035(4) 0.010(3) 0.008(3) 0.002(3)
C36 0.026(3) 0.030(3) 0.034(3) 0.009(3) -0.003(3) 0.002(3)
C37 0.030(3) 0.025(3) 0.022(3) -0.006(3) 0.008(3) -0.002(2)
C38 0.048(4) 0.040(4) 0.021(3) -0.003(3) 0.016(3) -0.004(3)
C39 0.045(4) 0.042(4) 0.031(4) -0.010(3) 0.018(3) 0.001(3)
C40 0.051(6) 0.057(9) 0.048(9) 0.001(6) 0.017(5) 0.036(6)
C41 0.053(6) 0.043(9) 0.066(10) -0.004(6) 0.015(5) 0.022(6)
C42 0.047(6) 0.048(9) 0.060(10) 0.013(6) 0.023(5) 0.023(6)
C43 0.051(6) 0.057(9) 0.048(9) 0.001(6) 0.017(5) 0.036(6)
C44 0.053(6) 0.043(9) 0.066(10) -0.004(6) 0.015(5) 0.022(6)
C45 0.047(6) 0.048(9) 0.060(10) 0.013(6) 0.023(5) 0.023(6)

loop_
_atom_type_symbol
_atom_type_description
_atom_type_scat_dispersion_real
_atom_type_scat_dispersion_imag
_atom_type_scat_source
C C 0.0033 0.0016 'International Tables Vol C Tables 4.2.6.8 and 6.1.1.4'
H H 0.0000 0.0000 'International Tables Vol C Tables 4.2.6.8 and 6.1.1.4'
N N 0.0061 0.0033 'International Tables Vol C Tables 4.2.6.8 and 6.1.1.4'
P P 0.1023 0.0942 'International Tables Vol C Tables 4.2.6.8 and 6.1.1.4'
Cl Cl 0.1484 0.1585 'International Tables Vol C Tables 4.2.6.8 and 6.1.1.4'
Ga Ga 0.2307 1.6083 'International Tables Vol C Tables 4.2.6.8 and 6.1.1.4'
Rh Rh -1.1178 0.9187 'International Tables Vol C Tables 4.2.6.8 and 6.1.1.4'

loop_
_geom_angle_atom_site_label_1
_geom_angle_atom_site_label_2
_geom_angle_atom_site_label_3
_geom_angle
P2 Rh1 P1 101.72(5)
P2 Rh1 P3 99.32(5)
P1 Rh1 P3 150.25(5)
P2 Rh1 Cl1 146.70(5)
P1 Rh1 Cl1 86.99(5)
P3 Rh1 Cl1 86.86(5)
P2 Rh1 Ga1 79.13(4)
P1 Rh1 Ga1 83.11(4)
P3 Rh1 Ga1 80.46(4)
Cl1 Rh1 Ga1 134.11(4)
N1 Ga1 N2 111.09(17)
N1 Ga1 N3 124.65(17)
N2 Ga1 N3 114.38(17)
N1 Ga1 N4 80.84(15)
N2 Ga1 N4 79.68(15)
N3 Ga1 N4 77.98(16)
N1 Ga1 Rh1 103.21(12)
N2 Ga1 Rh1 103.99(12)
N3 Ga1 Rh1 94.88(12)
N4 Ga1 Rh1 172.84(10)
C7 P1 C11 102.3(3)
C7 P1 C8 107.0(2)
C11 P1 C8 101.0(3)
C7 P1 Rh1 113.96(16)
C11 P1 Rh1 110.89(17)
C8 P1 Rh1 119.62(17)
C20 P2 C24 104.0(2)
C20 P2 C21 103.3(2)
C24 P2 C21 110.0(2)
C20 P2 Rh1 117.16(16)
C24 P2 Rh1 118.18(18)
C21 P2 Rh1 103.13(16)
C34 P3 C33 102.0(2)
C34 P3 C37 109.4(2)
C33 P3 C37 101.7(2)
C34 P3 Rh1 116.69(17)
C33 P3 Rh1 97.04(16)
C37 P3 Rh1 124.73(17)
C6 N1 C7 117.7(4)
C6 N1 Ga1 114.4(3)
C7 N1 Ga1 122.5(3)
C19 N2 C20 118.9(4)
C19 N2 Ga1 113.7(3)
C20 N2 Ga1 120.5(3)
C32 N3 C33 119.6(4)
C32 N3 Ga1 115.8(3)
C33 N3 Ga1 121.9(3)
C1 N4 C27 116.7(4)
C1 N4 C14 114.7(4)
C27 N4 C14 113.3(4)
C1 N4 Ga1 103.4(3)
C27 N4 Ga1 104.1(3)
C14 N4 Ga1 102.3(3)
C2 C1 C6 121.2(4)
C2 C1 N4 122.1(4)
C6 C1 N4 116.7(4)
C3 C2 C1 121.0(5)
C2 C3 C4 118.4(5)
C5 C4 C3 121.7(5)
C4 C5 C6 121.3(5)
N1 C6 C5 126.4(5)
N1 C6 C1 117.3(4)
C5 C6 C1 116.3(5)
N1 C7 P1 109.9(3)
C9 C8 C10 116.4(5)
C9 C8 P1 117.9(4)
C10 C8 P1 112.8(4)
C12 C11 C13 109.2(5)
C12 C11 P1 112.9(4)
C13 C11 P1 114.2(4)
C15 C14 C19 120.7(5)
C15 C14 N4 122.8(4)
C19 C14 N4 116.5(4)
C14 C15 C16 120.3(5)
C17 C16 C15 119.2(5)
C16 C17 C18 121.2(5)
C17 C18 C19 120.3(5)
C18 C19 N2 125.7(4)
C18 C19 C14 118.2(4)
N2 C19 C14 116.0(4)
N2 C20 P2 107.6(3)
C22 C21 C23 111.2(4)
C22 C21 P2 117.9(4)
C23 C21 P2 111.8(3)
C25 C24 C26 106.9(5)
C25 C24 P2 112.7(4)
C26 C24 P2 118.5(4)
C28 C27 C32 121.9(5)
C28 C27 N4 123.8(5)
C32 C27 N4 114.3(4)
C27 C28 C29 119.6(5)
C30 C29 C28 119.3(5)
C29 C30 C31 121.0(5)
C30 C31 C32 120.8(5)
N3 C32 C31 126.4(5)
N3 C32 C27 116.6(4)
C31 C32 C27 117.0(5)
N3 C33 P3 106.3(3)
C36 C34 C35 111.1(4)
C36 C34 P3 112.5(4)
C35 C34 P3 117.0(4)
C38 C37 C39 109.8(4)
C38 C37 P3 114.9(4)
C39 C37 P3 113.7(4)
C41 C40 C45 120.0
C40 C41 C42 120.0
C41 C42 C43 120.0
C44 C43 C42 120.0
C43 C44 C45 120.0
C44 C45 C40 120.0

loop_
_geom_bond_atom_site_label_1
_geom_bond_atom_site_label_2
_geom_bond_distance
Rh1 P2 2.2368(14)
Rh1 P1 2.3288(14)
Rh1 P3 2.3947(14)
Rh1 Cl1 2.4151(14)
Rh1 Ga1 2.5003(7)
Ga1 N1 1.929(4)
Ga1 N2 1.939(4)
Ga1 N3 1.942(4)
Ga1 N4 2.226(4)
P1 C7 1.843(5)
P1 C11 1.854(5)
P1 C8 1.876(5)
P2 C20 1.845(5)
P2 C24 1.852(5)
P2 C21 1.855(5)
P3 C34 1.835(5)
P3 C33 1.843(5)
P3 C37 1.874(5)
N1 C6 1.386(6)
N1 C7 1.457(6)
N2 C19 1.397(6)
N2 C20 1.445(6)
N3 C32 1.372(6)
N3 C33 1.456(6)
N4 C1 1.449(6)
N4 C27 1.454(6)
N4 C14 1.463(6)
C1 C2 1.388(7)
C1 C6 1.415(7)
C2 C3 1.373(7)
C3 C4 1.378(7)
C4 C5 1.377(7)
C5 C6 1.401(7)
C8 C9 1.485(8)
C8 C10 1.504(7)
C11 C12 1.519(7)
C11 C13 1.550(7)
C14 C15 1.382(6)
C14 C19 1.411(6)
C15 C16 1.390(7)
C16 C17 1.378(7)
C17 C18 1.387(7)
C18 C19 1.391(6)
C21 C22 1.526(7)
C21 C23 1.540(7)
C24 C25 1.527(7)
C24 C26 1.529(8)
C27 C28 1.381(7)
C27 C32 1.413(7)
C28 C29 1.387(7)
C29 C30 1.384(7)
C30 C31 1.388(7)
C31 C32 1.394(7)
C34 C36 1.526(7)
C34 C35 1.532(7)
C37 C38 1.529(7)
C37 C39 1.532(7)
C40 C41 1.3900
C40 C45 1.3900
C41 C42 1.3900
C42 C43 1.3900
C43 C44 1.3900
C44 C45 1.3900

loop_
_geom_torsion_atom_site_label_1
_geom_torsion_atom_site_label_2
_geom_torsion_atom_site_label_3
_geom_torsion_atom_site_label_4
_geom_torsion
C27 N4 C1 C2 -83.4(6)
C14 N4 C1 C2 52.6(6)
Ga1 N4 C1 C2 163.1(4)
C27 N4 C1 C6 95.2(5)
C14 N4 C1 C6 -128.9(5)
Ga1 N4 C1 C6 -18.3(5)
C6 C1 C2 C3 -0.5(8)
N4 C1 C2 C3 178.0(4)
C1 C2 C3 C4 -0.3(8)
C2 C3 C4 C5 1.5(9)
C3 C4 C5 C6 -1.9(9)
C7 N1 C6 C5 -4.9(7)
Ga1 N1 C6 C5 -159.8(4)
C7 N1 C6 C1 175.1(4)
Ga1 N1 C6 C1 20.2(6)
C4 C5 C6 N1 -179.0(5)
C4 C5 C6 C1 1.0(8)
C2 C1 C6 N1 -179.9(4)
N4 C1 C6 N1 1.6(7)
C2 C1 C6 C5 0.1(7)
N4 C1 C6 C5 -178.4(4)
C6 N1 C7 P1 -177.6(3)
Ga1 N1 C7 P1 -24.9(5)
C11 P1 C7 N1 -89.2(4)
C8 P1 C7 N1 165.1(4)
Rh1 P1 C7 N1 30.6(4)
C7 P1 C8 C9 1.1(5)
C11 P1 C8 C9 -105.5(5)
Rh1 P1 C8 C9 132.5(4)
C7 P1 C8 C10 -139.1(5)
C11 P1 C8 C10 114.2(5)
Rh1 P1 C8 C10 -7.7(5)
C7 P1 C11 C12 69.9(4)
C8 P1 C11 C12 -179.9(4)
Rh1 P1 C11 C12 -52.0(5)
C7 P1 C11 C13 -55.6(5)
C8 P1 C11 C13 54.7(5)
Rh1 P1 C11 C13 -177.5(4)
C1 N4 C14 C15 -94.5(5)
C27 N4 C14 C15 42.9(6)
Ga1 N4 C14 C15 154.3(4)
C1 N4 C14 C19 87.4(5)
C27 N4 C14 C19 -135.2(4)
Ga1 N4 C14 C19 -23.8(5)
C19 C14 C15 C16 -1.6(8)
N4 C14 C15 C16 -179.6(4)
C14 C15 C16 C17 -0.4(8)
C15 C16 C17 C18 1.4(8)
C16 C17 C18 C19 -0.5(8)
C17 C18 C19 N2 176.0(5)
C17 C18 C19 C14 -1.5(8)
C20 N2 C19 C18 -1.5(7)
Ga1 N2 C19 C18 -152.8(4)
C20 N2 C19 C14 176.1(4)
Ga1 N2 C19 C14 24.8(5)
C15 C14 C19 C18 2.5(7)
N4 C14 C19 C18 -179.4(4)
C15 C14 C19 N2 -175.2(4)
N4 C14 C19 N2 2.9(6)
C19 N2 C20 P2 -164.9(3)
Ga1 N2 C20 P2 -15.5(4)
C24 P2 C20 N2 -96.1(4)
C21 P2 C20 N2 149.0(3)
Rh1 P2 C20 N2 36.4(4)
C20 P2 C21 C22 45.0(5)
C24 P2 C21 C22 -65.6(5)
Rh1 P2 C21 C22 167.5(4)
C20 P2 C21 C23 175.7(4)
C24 P2 C21 C23 65.1(4)
Rh1 P2 C21 C23 -61.8(4)
C20 P2 C24 C25 34.9(4)
C21 P2 C24 C25 145.0(4)
Rh1 P2 C24 C25 -97.0(4)
C20 P2 C24 C26 -90.9(5)
C21 P2 C24 C26 19.2(6)
Rh1 P2 C24 C26 137.2(4)
C1 N4 C27 C28 42.4(7)
C14 N4 C27 C28 -94.2(6)
Ga1 N4 C27 C28 155.5(4)
C1 N4 C27 C32 -139.4(4)
C14 N4 C27 C32 84.0(5)
Ga1 N4 C27 C32 -26.3(4)
C32 C27 C28 C29 -4.0(8)
N4 C27 C28 C29 174.1(4)
C27 C28 C29 C30 -2.0(8)
C28 C29 C30 C31 5.4(8)
C29 C30 C31 C32 -2.8(8)
C33 N3 C32 C31 1.7(7)
Ga1 N3 C32 C31 -160.3(4)
C33 N3 C32 C27 -177.2(4)
Ga1 N3 C32 C27 20.8(5)
C30 C31 C32 N3 178.1(5)
C30 C31 C32 C27 -3.0(7)
C28 C27 C32 N3 -174.6(4)
N4 C27 C32 N3 7.2(6)
C28 C27 C32 C31 6.5(7)
N4 C27 C32 C31 -171.8(4)
C32 N3 C33 P3 165.4(3)
Ga1 N3 C33 P3 -33.7(4)
C34 P3 C33 N3 -179.9(3)
C37 P3 C33 N3 -66.8(4)
Rh1 P3 C33 N3 60.9(3)
C33 P3 C34 C36 -169.2(4)
C37 P3 C34 C36 83.7(4)
Rh1 P3 C34 C36 -64.9(4)
C33 P3 C34 C35 60.3(4)
C37 P3 C34 C35 -46.8(5)
Rh1 P3 C34 C35 164.6(3)
C34 P3 C37 C38 80.7(4)
C33 P3 C37 C38 -26.6(5)
Rh1 P3 C37 C38 -133.8(3)
C34 P3 C37 C39 -47.0(4)
C33 P3 C37 C39 -154.3(4)
Rh1 P3 C37 C39 98.5(4)
C45 C40 C41 C42 0.0
C40 C41 C42 C43 0.0
C41 C42 C43 C44 0.0
C42 C43 C44 C45 0.0
C43 C44 C45 C40 0.0
C41 C40 C45 C44 0.0
